data_2207183
loop_
_publ_author_name
'Shuj-Jiang Tu'
'Qian Wang'
'Jin-Peng Zhang'
'Xiao-Tong Zhu'
'Jia-Ning Xu'

_publ_section_title
;9-(4-Chlorophenyl)-3,3,6,6-tetramethyl-1,8-dioxo-1,2,3,4,5,6,7,8,9,10-decahydroacridine-10-acetic
 acid
;
_journal_coeditor_code CI6665
_journal_issue 11
_journal_name_full 'Acta Crystallographica Section E'
_journal_page_first o3743
_journal_page_last o3745
_journal_paper_doi 10.1107/S1600536805032903
_journal_volume 61
_journal_year 2005
_chemical_formula_iupac 'C25 H28 Cl N O4'
_chemical_formula_moiety 'C25 H28 Cl N O4'
_chemical_formula_sum 'C25 H28 Cl N O4'
_chemical_formula_weight 441.93
_chemical_melting_point 563.5(5)
_chemical_name_systematic
;
9-(4-Chlorophenyl)-3,3,6,6-tetramethyl-1,8-dioxo-1,2,3,4,5,6,7,8,9,10-
decahydroacridine-10-acetic acid
;
_space_group_IT_number 14
_symmetry_cell_setting monoclinic
_symmetry_space_group_name_Hall '-P 2ybc'
_symmetry_space_group_name_H-M 'P 1 21/c 1'
_atom_sites_solution_hydrogens geom
_atom_sites_solution_primary direct
_atom_sites_solution_secondary difmap
_cell_angle_alpha 90.00
_cell_angle_beta 107.708(6)
_cell_angle_gamma 90.00
_cell_formula_units_Z 4
_cell_length_a 12.655(3)
_cell_length_b 16.582(3)
_cell_length_c 11.500(3)
_cell_measurement_reflns_used 5995
_cell_measurement_temperature 193(2)
_cell_measurement_theta_max 25.3
_cell_measurement_theta_min 3.1
_cell_volume 2298.9(9)
_computing_cell_refinement CrystalClear
_computing_data_collection 'CrystalClear (Rigaku, 1999)'
_computing_data_reduction 'CrystalStructure (Rigaku/MSC, 2003)'
_computing_molecular_graphics 'SHELXTL (Sheldrick, 1997b)'
_computing_publication_material SHELXL97
_computing_structure_refinement 'SHELXL97 (Sheldrick, 1997a)'
_computing_structure_solution 'SHELXS97 (Sheldrick, 1997a)'
_diffrn_ambient_temperature 193(2)
_diffrn_detector_area_resol_mean 7.31
_diffrn_measured_fraction_theta_full 0.995
_diffrn_measured_fraction_theta_max 0.995
_diffrn_measurement_device_type 'Rigaku MERCURY CCD area-detector'
_diffrn_measurement_method \w
_diffrn_radiation_monochromator graphite
_diffrn_radiation_source 'fine-focus sealed tube'
_diffrn_radiation_type MoK\a
_diffrn_radiation_wavelength 0.71070
_diffrn_reflns_av_R_equivalents 0.0601
_diffrn_reflns_av_sigmaI/netI 0.0792
_diffrn_reflns_limit_h_max 15
_diffrn_reflns_limit_h_min -14
_diffrn_reflns_limit_k_max 19
_diffrn_reflns_limit_k_min -19
_diffrn_reflns_limit_l_max 13
_diffrn_reflns_limit_l_min -12
_diffrn_reflns_number 11302
_diffrn_reflns_theta_full 25.35
_diffrn_reflns_theta_max 25.35
_diffrn_reflns_theta_min 3.08
_diffrn_standards_decay_% 0
_diffrn_standards_number 0
_exptl_absorpt_coefficient_mu 0.197
_exptl_absorpt_correction_T_max 0.9710
_exptl_absorpt_correction_T_min 0.9524
_exptl_absorpt_correction_type multi-scan
_exptl_absorpt_process_details '(Jacobson, 1998)'
_exptl_crystal_colour 'light yellow'
_exptl_crystal_density_diffrn 1.277
_exptl_crystal_density_method 'not measured'
_exptl_crystal_description Block
_exptl_crystal_F_000 936
_exptl_crystal_size_max 0.25
_exptl_crystal_size_mid 0.18
_exptl_crystal_size_min 0.15
_refine_diff_density_max 0.199
_refine_diff_density_min -0.207
_refine_ls_extinction_method none
_refine_ls_goodness_of_fit_ref 1.124
_refine_ls_hydrogen_treatment constr
_refine_ls_matrix_type full
_refine_ls_number_parameters 286
_refine_ls_number_reflns 4190
_refine_ls_number_restraints 0
_refine_ls_restrained_S_all 1.124
_refine_ls_R_factor_all 0.1319
_refine_ls_R_factor_gt 0.0770
_refine_ls_shift/su_max 0.001
_refine_ls_shift/su_mean 0.000
_refine_ls_structure_factor_coef Fsqd
_refine_ls_weighting_details 'calc w = 1/[\s^2^(Fo^2^)+(0.0583P)^2^+0.99P] where P = (Fo^2^+2Fc^2^)/3'
_refine_ls_weighting_scheme calc
_refine_ls_wR_factor_gt 0.1508
_refine_ls_wR_factor_ref 0.1746
_reflns_number_gt 2642
_reflns_number_total 4190
_reflns_threshold_expression I>2\s(I)
_cod_data_source_file ci6665.cif
_cod_data_source_block I
_cod_depositor_comments
;
The following automatic conversions were performed:

'_chemical_melting_point' value '563-564' was changed to '563.5(5)' -
the average value was taken and precision was estimated.

Automatic conversion script
Id: cif_fix_values 1646 2011-03-28 12:23:43Z adriana 

The following automatic conversions were performed:

'_chemical_melting_point' value '563-564' was changed to '563.5(5)' -
the average value was taken and precision was estimated.

Automatic conversion script
Id: cif_fix_values 1715 2011-07-08 13:25:40Z adriana 
;
_cod_original_sg_symbol_H-M 'P 21/c'
_cod_database_code 2207183
_cod_database_fobs_code 2207183

loop_
_symmetry_equiv_pos_as_xyz
'x, y, z'
'-x, y+1/2, -z+1/2'
'-x, -y, -z'
'x, -y-1/2, z-1/2'

loop_
_atom_site_label
_atom_site_fract_x
_atom_site_fract_y
_atom_site_fract_z
_atom_site_U_iso_or_equiv
_atom_site_adp_type
_atom_site_calc_flag
_atom_site_refinement_flags
_atom_site_occupancy
_atom_site_type_symbol
Cl1 0.15015(12) 0.58195(8) 0.33536(13) 0.0791(5) Uani d . 1 Cl
O1 0.4848(2) 0.37008(16) 0.8556(2) 0.0425(7) Uani d . 1 O
O2 0.1038(2) 0.31521(16) 0.8107(2) 0.0436(7) Uani d . 1 O
O3 0.3528(2) 0.01195(17) 0.6922(3) 0.0548(8) Uani d . 1 O
O4 0.3655(2) -0.03496(15) 0.5146(2) 0.0429(7) Uani d . 1 O
H4 0.4036 -0.0716 0.5582 0.064 Uiso calc R 1 H
N1 0.2973(2) 0.16477(17) 0.5914(3) 0.0305(7) Uani d . 1 N
C1 0.3940(3) 0.2051(2) 0.6531(3) 0.0308(8) Uani d . 1 C
C2 0.3897(3) 0.2738(2) 0.7153(3) 0.0314(8) Uani d . 1 C
C3 0.2803(3) 0.3132(2) 0.7075(3) 0.0307(8) Uani d . 1 C
H3 0.2876 0.3385 0.7886 0.037 Uiso calc R 1 H
C4 0.1938(3) 0.2481(2) 0.6872(3) 0.0293(8) Uani d . 1 C
C5 0.1996(3) 0.1810(2) 0.6225(3) 0.0283(8) Uani d . 1 C
C6 0.4898(3) 0.3119(2) 0.7890(3) 0.0366(9) Uani d . 1 C
C7 0.5989(3) 0.2819(3) 0.7825(4) 0.0484(11) Uani d . 1 C
H7A 0.6569 0.2954 0.8597 0.058 Uiso calc R 1 H
H7B 0.6175 0.3101 0.7154 0.058 Uiso calc R 1 H
C8 0.6002(3) 0.1920(2) 0.7615(4) 0.0430(10) Uani d . 1 C
C9 0.5031(3) 0.1704(2) 0.6488(3) 0.0382(9) Uani d . 1 C
H9A 0.5191 0.1906 0.5749 0.046 Uiso calc R 1 H
H9B 0.4965 0.1109 0.6422 0.046 Uiso calc R 1 H
C10 0.1068(3) 0.2561(2) 0.7469(3) 0.0330(8) Uani d . 1 C
C11 0.0256(3) 0.1884(2) 0.7326(3) 0.0374(9) Uani d . 1 C
H11A -0.0438 0.2095 0.7439 0.045 Uiso calc R 1 H
H11B 0.0564 0.1477 0.7970 0.045 Uiso calc R 1 H
C12 -0.0012(3) 0.1477(2) 0.6072(3) 0.0374(9) Uani d . 1 C
C13 0.1086(3) 0.1196(2) 0.5869(3) 0.0327(8) Uani d . 1 C
H13A 0.1340 0.0698 0.6348 0.039 Uiso calc R 1 H
H13B 0.0940 0.1061 0.4996 0.039 Uiso calc R 1 H
C14 0.2487(3) 0.3798(2) 0.6112(3) 0.0340(9) Uani d . 1 C
C15 0.2899(3) 0.3836(2) 0.5132(4) 0.0462(10) Uani d . 1 C
H15 0.3394 0.3428 0.5036 0.055 Uiso calc R 1 H
C16 0.2608(4) 0.4456(3) 0.4283(4) 0.0547(11) Uani d . 1 C
H16 0.2912 0.4477 0.3623 0.066 Uiso calc R 1 H
C17 0.1880(4) 0.5035(2) 0.4404(4) 0.0496(11) Uani d . 1 C
C18 0.1454(4) 0.5011(3) 0.5373(5) 0.0573(12) Uani d . 1 C
H18 0.0956 0.5418 0.5463 0.069 Uiso calc R 1 H
C19 0.1752(3) 0.4394(2) 0.6209(4) 0.0508(11) Uani d . 1 C
H19 0.1446 0.4376 0.6867 0.061 Uiso calc R 1 H
C20 0.3027(3) 0.09579(19) 0.5146(3) 0.0290(8) Uani d . 1 C
H20A 0.3536 0.1088 0.4667 0.035 Uiso calc R 1 H
H20B 0.2281 0.0863 0.4563 0.035 Uiso calc R 1 H
C21 0.3414(3) 0.0205(2) 0.5854(3) 0.0347(9) Uani d . 1 C
C22 0.7087(3) 0.1665(3) 0.7386(5) 0.0626(13) Uani d . 1 C
H22A 0.7165 0.1953 0.6672 0.094 Uiso calc R 1 H
H22B 0.7075 0.1083 0.7237 0.094 Uiso calc R 1 H
H22C 0.7715 0.1798 0.8103 0.094 Uiso calc R 1 H
C23 0.5901(4) 0.1457(3) 0.8735(4) 0.0617(13) Uani d . 1 C
H23A 0.6518 0.1605 0.9454 0.093 Uiso calc R 1 H
H23B 0.5922 0.0876 0.8590 0.093 Uiso calc R 1 H
H23C 0.5197 0.1596 0.8877 0.093 Uiso calc R 1 H
C24 -0.0612(3) 0.2068(2) 0.5075(4) 0.0459(10) Uani d . 1 C
H24A -0.1319 0.2225 0.5193 0.069 Uiso calc R 1 H
H24B -0.0753 0.1810 0.4275 0.069 Uiso calc R 1 H
H24C -0.0150 0.2547 0.5114 0.069 Uiso calc R 1 H
C25 -0.0738(3) 0.0734(3) 0.6021(4) 0.0544(12) Uani d . 1 C
H25A -0.1453 0.0900 0.6110 0.082 Uiso calc R 1 H
H25B -0.0367 0.0365 0.6686 0.082 Uiso calc R 1 H
H25C -0.0861 0.0461 0.5236 0.082 Uiso calc R 1 H

loop_
_atom_site_aniso_label
_atom_site_aniso_U_11
_atom_site_aniso_U_22
_atom_site_aniso_U_33
_atom_site_aniso_U_12
_atom_site_aniso_U_13
_atom_site_aniso_U_23
Cl1 0.0932(10) 0.0538(7) 0.0720(9) 0.0071(7) -0.0020(8) 0.0169(7)
O1 0.0342(15) 0.0469(16) 0.0480(17) -0.0103(12) 0.0148(13) -0.0148(13)
O2 0.0370(15) 0.0515(17) 0.0471(17) -0.0050(13) 0.0199(13) -0.0191(14)
O3 0.073(2) 0.0565(19) 0.0411(18) 0.0167(16) 0.0271(16) 0.0105(14)
O4 0.0437(16) 0.0389(15) 0.0433(16) 0.0147(12) 0.0089(14) 0.0003(12)
N1 0.0220(15) 0.0354(16) 0.0366(17) 0.0010(13) 0.0127(14) -0.0062(14)
C1 0.0227(18) 0.040(2) 0.030(2) -0.0017(16) 0.0083(16) -0.0031(17)
C2 0.0235(18) 0.041(2) 0.029(2) -0.0012(16) 0.0074(16) -0.0008(17)
C3 0.0247(18) 0.036(2) 0.031(2) -0.0017(15) 0.0096(16) -0.0075(16)
C4 0.0236(18) 0.0352(19) 0.0279(19) -0.0038(15) 0.0058(16) -0.0049(16)
C5 0.0221(17) 0.0344(19) 0.0276(19) 0.0017(15) 0.0061(15) 0.0024(16)
C6 0.028(2) 0.045(2) 0.035(2) -0.0022(17) 0.0081(18) -0.0029(19)
C7 0.0211(19) 0.067(3) 0.052(3) -0.0043(19) 0.0046(19) -0.017(2)
C8 0.0217(19) 0.059(3) 0.045(2) 0.0091(18) 0.0060(18) -0.009(2)
C9 0.0242(19) 0.049(2) 0.041(2) 0.0020(17) 0.0083(18) -0.0085(18)
C10 0.0251(18) 0.038(2) 0.035(2) 0.0008(16) 0.0073(17) -0.0042(18)
C11 0.0291(19) 0.045(2) 0.043(2) -0.0041(17) 0.0184(18) -0.0067(18)
C12 0.0243(19) 0.046(2) 0.043(2) -0.0066(17) 0.0123(19) -0.0090(19)
C13 0.0266(19) 0.0321(19) 0.042(2) -0.0016(16) 0.0141(18) -0.0022(17)
C14 0.0257(19) 0.034(2) 0.041(2) -0.0070(16) 0.0091(17) -0.0071(17)
C15 0.054(3) 0.039(2) 0.049(3) 0.008(2) 0.020(2) 0.000(2)
C16 0.066(3) 0.048(3) 0.050(3) 0.003(2) 0.017(2) 0.007(2)
C17 0.049(3) 0.037(2) 0.052(3) 0.000(2) -0.001(2) 0.003(2)
C18 0.042(2) 0.041(2) 0.085(4) 0.012(2) 0.015(3) 0.002(3)
C19 0.042(2) 0.044(2) 0.071(3) 0.003(2) 0.025(2) -0.004(2)
C20 0.0236(17) 0.036(2) 0.0278(19) 0.0028(15) 0.0087(16) -0.0047(16)
C21 0.0283(19) 0.040(2) 0.037(2) 0.0030(16) 0.0121(18) -0.0015(18)
C22 0.023(2) 0.079(3) 0.078(3) 0.004(2) 0.004(2) -0.025(3)
C23 0.049(3) 0.073(3) 0.054(3) 0.016(2) 0.001(2) 0.004(3)
C24 0.030(2) 0.058(3) 0.047(3) 0.0065(19) 0.007(2) -0.012(2)
C25 0.036(2) 0.056(3) 0.078(3) -0.011(2) 0.028(2) -0.019(2)

loop_
_atom_type_symbol
_atom_type_description
_atom_type_scat_dispersion_real
_atom_type_scat_dispersion_imag
_atom_type_scat_source
C C 0.0033 0.0016 'International Tables Vol C Tables 4.2.6.8 and 6.1.1.4'
H H 0.0000 0.0000 'International Tables Vol C Tables 4.2.6.8 and 6.1.1.4'
Cl Cl 0.1484 0.1585 'International Tables Vol C Tables 4.2.6.8 and 6.1.1.4'
N N 0.0061 0.0033 'International Tables Vol C Tables 4.2.6.8 and 6.1.1.4'
O O 0.0106 0.0060 'International Tables Vol C Tables 4.2.6.8 and 6.1.1.4'

loop_
_geom_angle_atom_site_label_1
_geom_angle_atom_site_label_2
_geom_angle_atom_site_label_3
_geom_angle
C21 O4 H4 109.5
C1 N1 C5 118.9(3)
C1 N1 C20 119.4(3)
C5 N1 C20 120.6(3)
C2 C1 N1 120.3(3)
C2 C1 C9 121.5(3)
N1 C1 C9 118.3(3)
C1 C2 C6 120.7(3)
C1 C2 C3 121.1(3)
C6 C2 C3 118.2(3)
C4 C3 C2 108.0(3)
C4 C3 C14 112.8(3)
C2 C3 C14 112.9(3)
C4 C3 H3 107.6
C2 C3 H3 107.6
C14 C3 H3 107.6
C5 C4 C10 120.2(3)
C5 C4 C3 121.2(3)
C10 C4 C3 118.4(3)
C4 C5 N1 119.6(3)
C4 C5 C13 122.9(3)
N1 C5 C13 117.4(3)
O1 C6 C2 120.1(3)
O1 C6 C7 120.7(3)
C2 C6 C7 119.1(3)
C6 C7 C8 113.1(3)
C6 C7 H7A 109.0
C8 C7 H7A 109.0
C6 C7 H7B 109.0
C8 C7 H7B 109.0
H7A C7 H7B 107.8
C7 C8 C9 108.7(3)
C7 C8 C22 110.7(3)
C9 C8 C22 108.7(3)
C7 C8 C23 110.5(3)
C9 C8 C23 110.0(3)
C22 C8 C23 108.3(3)
C1 C9 C8 112.9(3)
C1 C9 H9A 109.0
C8 C9 H9A 109.0
C1 C9 H9B 109.0
C8 C9 H9B 109.0
H9A C9 H9B 107.8
O2 C10 C4 120.8(3)
O2 C10 C11 121.2(3)
C4 C10 C11 117.9(3)
C10 C11 C12 112.4(3)
C10 C11 H11A 109.1
C12 C11 H11A 109.1
C10 C11 H11B 109.1
C12 C11 H11B 109.1
H11A C11 H11B 107.8
C24 C12 C25 109.5(3)
C24 C12 C11 110.0(3)
C25 C12 C11 110.5(3)
C24 C12 C13 110.1(3)
C25 C12 C13 108.0(3)
C11 C12 C13 108.8(3)
C5 C13 C12 113.9(3)
C5 C13 H13A 108.8
C12 C13 H13A 108.8
C5 C13 H13B 108.8
C12 C13 H13B 108.8
H13A C13 H13B 107.7
C15 C14 C19 117.6(4)
C15 C14 C3 123.0(3)
C19 C14 C3 119.5(3)
C14 C15 C16 121.5(4)
C14 C15 H15 119.3
C16 C15 H15 119.3
C17 C16 C15 119.5(4)
C17 C16 H16 120.3
C15 C16 H16 120.3
C16 C17 C18 120.2(4)
C16 C17 Cl1 120.5(3)
C18 C17 Cl1 119.3(3)
C19 C18 C17 119.7(4)
C19 C18 H18 120.2
C17 C18 H18 120.2
C18 C19 C14 121.5(4)
C18 C19 H19 119.2
C14 C19 H19 119.2
N1 C20 C21 113.2(3)
N1 C20 H20A 108.9
C21 C20 H20A 108.9
N1 C20 H20B 108.9
C21 C20 H20B 108.9
H20A C20 H20B 107.7
O3 C21 O4 124.6(4)
O3 C21 C20 125.1(3)
O4 C21 C20 110.2(3)
C8 C22 H22A 109.5
C8 C22 H22B 109.5
H22A C22 H22B 109.5
C8 C22 H22C 109.5
H22A C22 H22C 109.5
H22B C22 H22C 109.5
C8 C23 H23A 109.5
C8 C23 H23B 109.5
H23A C23 H23B 109.5
C8 C23 H23C 109.5
H23A C23 H23C 109.5
H23B C23 H23C 109.5
C12 C24 H24A 109.5
C12 C24 H24B 109.5
H24A C24 H24B 109.5
C12 C24 H24C 109.5
H24A C24 H24C 109.5
H24B C24 H24C 109.5
C12 C25 H25A 109.5
C12 C25 H25B 109.5
H25A C25 H25B 109.5
C12 C25 H25C 109.5
H25A C25 H25C 109.5
H25B C25 H25C 109.5

loop_
_geom_bond_atom_site_label_1
_geom_bond_atom_site_label_2
_geom_bond_distance
Cl1 C17 1.740(4)
O1 C6 1.245(4)
O2 C10 1.232(4)
O3 C21 1.201(4)
O4 C21 1.324(4)
O4 H4 0.84
N1 C1 1.386(4)
N1 C5 1.413(4)
N1 C20 1.459(4)
C1 C2 1.355(5)
C1 C9 1.510(4)
C2 C6 1.439(5)
C2 C3 1.509(4)
C3 C4 1.503(5)
C3 C14 1.528(5)
C3 H3 1.00
C4 C5 1.353(5)
C4 C10 1.471(4)
C5 C13 1.498(5)
C6 C7 1.490(5)
C7 C8 1.511(6)
C7 H7A 0.99
C7 H7B 0.99
C8 C9 1.533(5)
C8 C22 1.534(5)
C8 C23 1.538(6)
C9 H9A 0.99
C9 H9B 0.99
C10 C11 1.496(5)
C11 C12 1.534(5)
C11 H11A 0.99
C11 H11B 0.99
C12 C24 1.524(5)
C12 C25 1.527(5)
C12 C13 1.549(4)
C13 H13A 0.99
C13 H13B 0.99
C14 C15 1.380(5)
C14 C19 1.384(5)
C15 C16 1.388(6)
C15 H15 0.95
C16 C17 1.366(6)
C16 H16 0.95
C17 C18 1.379(6)
C18 C19 1.375(6)
C18 H18 0.95
C19 H19 0.95
C20 C21 1.489(5)
C20 H20A 0.99
C20 H20B 0.99
C22 H22A 0.98
C22 H22B 0.98
C22 H22C 0.98
C23 H23A 0.98
C23 H23B 0.98
C23 H23C 0.98
C24 H24A 0.98
C24 H24B 0.98
C24 H24C 0.98
C25 H25A 0.98
C25 H25B 0.98
C25 H25C 0.98

loop_
_geom_hbond_atom_site_label_D
_geom_hbond_atom_site_label_H
_geom_hbond_atom_site_label_A
_geom_hbond_site_symmetry_A
_geom_hbond_distance_DH
_geom_hbond_distance_HA
_geom_hbond_distance_DA
_geom_hbond_angle_DHA
O4 H4 O1 2_646 0.84 1.75 2.565(4) 163
C13 H13B O2 4_565 0.99 2.57 3.339(4) 134
C16 H16 O3 4_565 0.95 2.41 3.339(5) 166
C20 H20A O1 4_565 0.99 2.41 3.397(4) 175
C20 H20B O2 4_565 0.99 2.52 3.229(4) 128

loop_
_geom_torsion_atom_site_label_1
_geom_torsion_atom_site_label_2
_geom_torsion_atom_site_label_3
_geom_torsion_atom_site_label_4
_geom_torsion
C5 N1 C1 C2 -18.6(5)
C20 N1 C1 C2 173.6(3)
C5 N1 C1 C9 161.3(3)
C20 N1 C1 C9 -6.4(5)
N1 C1 C2 C6 174.1(3)
C9 C1 C2 C6 -5.9(5)
N1 C1 C2 C3 -7.0(5)
C9 C1 C2 C3 173.0(3)
C1 C2 C3 C4 30.6(4)
C6 C2 C3 C4 -150.5(3)
C1 C2 C3 C14 -94.9(4)
C6 C2 C3 C14 84.0(4)
C2 C3 C4 C5 -32.5(4)
C14 C3 C4 C5 93.0(4)
C2 C3 C4 C10 143.0(3)
C14 C3 C4 C10 -91.5(4)
C10 C4 C5 N1 -164.4(3)
C3 C4 C5 N1 11.0(5)
C10 C4 C5 C13 12.3(5)
C3 C4 C5 C13 -172.3(3)
C1 N1 C5 C4 16.7(5)
C20 N1 C5 C4 -175.7(3)
C1 N1 C5 C13 -160.2(3)
C20 N1 C5 C13 7.4(5)
C1 C2 C6 O1 -172.5(3)
C3 C2 C6 O1 8.5(5)
C1 C2 C6 C7 8.6(5)
C3 C2 C6 C7 -170.3(3)
O1 C6 C7 C8 147.5(4)
C2 C6 C7 C8 -33.7(5)
C6 C7 C8 C9 53.1(4)
C6 C7 C8 C22 172.4(4)
C6 C7 C8 C23 -67.7(4)
C2 C1 C9 C8 27.7(5)
N1 C1 C9 C8 -152.2(3)
C7 C8 C9 C1 -50.0(4)
C22 C8 C9 C1 -170.5(3)
C23 C8 C9 C1 71.2(4)
C5 C4 C10 O2 176.7(3)
C3 C4 C10 O2 1.1(5)
C5 C4 C10 C11 -0.6(5)
C3 C4 C10 C11 -176.1(3)
O2 C10 C11 C12 148.5(3)
C4 C10 C11 C12 -34.3(5)
C10 C11 C12 C24 -65.4(4)
C10 C11 C12 C25 173.6(3)
C10 C11 C12 C13 55.3(4)
C4 C5 C13 C12 11.7(5)
N1 C5 C13 C12 -171.5(3)
C24 C12 C13 C5 76.2(4)
C25 C12 C13 C5 -164.3(3)
C11 C12 C13 C5 -44.4(4)
C4 C3 C14 C15 -99.8(4)
C2 C3 C14 C15 23.0(5)
C4 C3 C14 C19 79.9(4)
C2 C3 C14 C19 -157.3(3)
C19 C14 C15 C16 1.2(6)
C3 C14 C15 C16 -179.0(4)
C14 C15 C16 C17 -1.2(7)
C15 C16 C17 C18 1.1(7)
C15 C16 C17 Cl1 180.0(3)
C16 C17 C18 C19 -0.9(7)
Cl1 C17 C18 C19 -179.8(3)
C17 C18 C19 C14 0.9(7)
C15 C14 C19 C18 -1.0(6)
C3 C14 C19 C18 179.2(4)
C1 N1 C20 C21 78.4(4)
C5 N1 C20 C21 -89.2(4)
N1 C20 C21 O3 10.1(5)
N1 C20 C21 O4 -167.7(3)

loop_
_cod_related_entry_id
_cod_related_entry_database
_cod_related_entry_code
1 ChemSpider 10603644
